data_7719875
loop_
_publ_author_name
'Yadav, Archana'
'Dewan, Sayari'
'Chaudhary, Kajal'
'Butcher, Ray J.'
'Singh, Ritika Gautam'
'Angamuthu, Raja'

_publ_section_title
;
 Hemiparetic koneramine NNP ligand comprising strategic hard and soft
 donors: transition metal complexes, CS<sub>2</sub> activation and
 therapeutic potential.
;
_journal_issue 47
_journal_name_full 'Dalton transactions (Cambridge, England : 2003)'
_journal_page_first 17471
_journal_page_last 17478
_journal_paper_doi 10.1039/d5dt02106e
_journal_volume 54
_journal_year 2025
_chemical_formula_moiety 'C66 H60 Cl3 Cu2 N6 P2, Cl2 Cu'
_chemical_formula_sum 'C67 H62 Cl7 Cu3 N6 P2'
_chemical_formula_weight 1452.032
_space_group_crystal_system monoclinic
_space_group_IT_number 14
_space_group_name_Hall '-P 2ybc'
_space_group_name_H-M_alt 'P 1 21/c 1'
_symmetry_Int_Tables_number 14
_audit_creation_date 2024-02-07
_audit_creation_method
;
Olex2 1.5
(compiled 2023.03.06 svn.rbb2c1857 for OlexSys, GUI svn.r6817)
;
_audit_update_record
;
2025-07-14 deposited with the CCDC.	2025-11-10 downloaded from the CCDC.
;
_cell_angle_alpha 90
_cell_angle_beta 112.647(3)
_cell_angle_gamma 90
_cell_formula_units_Z 4
_cell_length_a 15.946(2)
_cell_length_b 22.473(3)
_cell_length_c 20.544(3)
_cell_measurement_temperature 100.00
_cell_volume 6794.4(16)
_computing_molecular_graphics 'Olex2 1.5 (Dolomanov et al., 2009)'
_computing_publication_material 'Olex2 1.5 (Dolomanov et al., 2009)'
_computing_structure_refinement 'olex2.refine 1.5 (Bourhis et al., 2015)'
_diffrn_ambient_temperature 100.00
_diffrn_measured_fraction_theta_full 0.9977
_diffrn_measured_fraction_theta_max 0.9980
_diffrn_radiation_type 'Mo K\a'
_diffrn_radiation_wavelength 0.71073
_diffrn_reflns_av_R_equivalents 0.0928
_diffrn_reflns_av_unetI/netI 0.0609
_diffrn_reflns_Laue_measured_fraction_full 0.9977
_diffrn_reflns_Laue_measured_fraction_max 0.9980
_diffrn_reflns_limit_h_max 19
_diffrn_reflns_limit_h_min -19
_diffrn_reflns_limit_k_max 28
_diffrn_reflns_limit_k_min -28
_diffrn_reflns_limit_l_max 25
_diffrn_reflns_limit_l_min -25
_diffrn_reflns_number 88825
_diffrn_reflns_point_group_measured_fraction_full 0.9977
_diffrn_reflns_point_group_measured_fraction_max 0.9980
_diffrn_reflns_theta_full 25.2417
_diffrn_reflns_theta_max 26.37
_diffrn_reflns_theta_min 2.74
_diffrn_source_current 1.0
_diffrn_source_power 0.05
_diffrn_source_voltage 50.0
_exptl_absorpt_coefficient_mu 1.297
_exptl_crystal_density_diffrn 1.420
_exptl_crystal_F_000 2978.537
_exptl_crystal_size_max 0.21
_exptl_crystal_size_mid 0.18
_exptl_crystal_size_min 0.16
_refine_diff_density_max 0.7102
_refine_diff_density_min -0.7917
_refine_diff_density_rms 0.1459
_refine_ls_d_res_high 0.8000
_refine_ls_d_res_low 7.4372
_refine_ls_goodness_of_fit_ref 1.1421
_refine_ls_hydrogen_treatment constr
_refine_ls_matrix_type full
_refine_ls_number_constraints 114
_refine_ls_number_parameters 739
_refine_ls_number_reflns 13866
_refine_ls_number_restraints 0
_refine_ls_restrained_S_all 1.1421
_refine_ls_R_factor_all 0.0869
_refine_ls_R_factor_gt 0.0520
_refine_ls_shift/su_max -0.0003
_refine_ls_shift/su_mean 0.0000
_refine_ls_structure_factor_coef Fsqd
_refine_ls_weighting_details 'w=1/[\s^2^(Fo^2^)+(0.0907P)^2^+0.9117P] where P=(Fo^2^+2Fc^2^)/3'
_refine_ls_weighting_scheme calc
_refine_ls_wR_factor_gt 0.1415
_refine_ls_wR_factor_ref 0.1769
_reflns_Friedel_coverage 0.0
_reflns_limit_h_max 18
_reflns_limit_h_min -19
_reflns_limit_k_max 28
_reflns_limit_k_min 0
_reflns_limit_l_max 25
_reflns_limit_l_min 0
_reflns_number_gt 9469
_reflns_number_total 13866
_reflns_threshold_expression I>=2u(I)
_cod_data_source_file d5dt02106e2.cif
_cod_data_source_block 5mayc_sq
_cod_depositor_comments 'Adding full bibliography for 7719863--7719876.cif.'
_cod_original_cell_volume 6794.4(15)
_cod_database_code 7719875
_olex2_refinement_description
;
1. Fixed Uiso
 At 1.2 times of:
  All C(H) groups, All C(H,H) groups
2.a Ternary CH refined with riding coordinates:
 C6'(H6'), C6(H6)
2.b Secondary CH2 refined with riding coordinates:
 C7'(H7'a,H7'b), C14'(H14a,H14b), C15'(H15a,H15b), C7(H7a,H7b), C14(H14c,H14d),
  C15(H15c,H15d)
2.c Aromatic/amide H refined with riding coordinates:
 C17'(H17'), C18'(H18'), C19'(H19'), C20'(H20'), C21'(H21'), C4'(H4'),
 C3'(H3'), C2'(H2'), C1'(H1'), C21(H21), C20(H20), C19(H19), C18(H18), C17(H17),
  C4(H4), C3(H3), C2(H2), C1(H1), C9'(H9'), C10'(H10'), C11'(H11'), C12'(H12'),
 C33'(H33'), C32'(H32'), C31'(H31'), C30'(H30'), C29'(H29'), C27'(H27'),
 C26'(H26'), C25'(H25'), C24'(H24'), C23'(H23'), C9(H9), C10(H10), C11(H11),
 C12(H12), C27(H27), C26(H26), C25(H25), C24(H24), C23(H23), C33(H33), C32(H32),
  C31(H31), C30(H30), C29(H29)
;
_olex2_submission_special_instructions 'No special instructions were received'

loop_
_space_group_symop_id
_space_group_symop_operation_xyz
1 x,y,z
2 -x,y+1/2,-z+1/2
3 -x,-y,-z
4 x,-y-1/2,z-1/2

loop_
_atom_site_label
_atom_site_type_symbol
_atom_site_fract_x
_atom_site_fract_y
_atom_site_fract_z
_atom_site_U_iso_or_equiv
_atom_site_adp_type
_atom_site_occupancy
_atom_site_refinement_flags_posn
Cu1' Cu 0.26546(3) 0.47413(2) 0.13519(3) 0.02496(14) Uani 1.000000 .
Cu1 Cu 0.21192(3) 0.62367(2) 0.26105(3) 0.02571(14) Uani 1.000000 .
Cl3 Cl 0.12835(7) 0.43040(5) 0.11069(6) 0.0326(3) Uani 1.000000 .
Cl2 Cl 0.28417(7) 0.53080(5) 0.24193(5) 0.0277(2) Uani 1.000000 .
Cl1 Cl 0.26494(8) 0.69100(5) 0.20413(5) 0.0341(3) Uani 1.000000 .
P3' P 0.33528(8) 0.38756(5) 0.19072(6) 0.0259(3) Uani 1.000000 .
P3 P 0.32980(7) 0.64656(5) 0.36708(5) 0.0259(3) Uani 1.000000 .
N1' N 0.2181(2) 0.54181(17) 0.06569(17) 0.0275(8) Uani 1.000000 .
N2' N 0.3882(2) 0.50527(15) 0.13785(17) 0.0235(7) Uani 1.000000 .
N4' N 0.4470(2) 0.58357(16) 0.09456(18) 0.0256(8) Uani 1.000000 .
N1 N 0.0910(2) 0.61273(17) 0.18018(18) 0.0284(8) Uani 1.000000 .
N2 N 0.1458(2) 0.57306(16) 0.31206(17) 0.0253(8) Uani 1.000000 .
N4 N 0.0145(2) 0.51571(17) 0.28460(19) 0.0313(9) Uani 1.000000 .
C7' C 0.4665(3) 0.49836(19) 0.2073(2) 0.0265(9) Uani 1.000000 .
H7'a H 0.5141(3) 0.52759(19) 0.2098(2) 0.0318(11) Uiso 1.000000 R
H7'b H 0.4455(3) 0.50783(19) 0.2456(2) 0.0318(11) Uiso 1.000000 R
C14' C 0.4099(3) 0.48305(19) 0.0773(2) 0.0269(9) Uani 1.000000 .
H14a H 0.4394(3) 0.44351(19) 0.0879(2) 0.0323(11) Uiso 1.000000 R
H14b H 0.3541(3) 0.48007(19) 0.0338(2) 0.0323(11) Uiso 1.000000 R
C15' C 0.4745(3) 0.52972(19) 0.0691(2) 0.0284(10) Uani 1.000000 .
H15a H 0.4669(3) 0.53390(19) 0.0191(2) 0.0341(12) Uiso 1.000000 R
H15b H 0.5386(3) 0.51959(19) 0.0979(2) 0.0341(12) Uiso 1.000000 R
C6' C 0.3767(3) 0.57009(18) 0.1212(2) 0.0233(9) Uani 1.000000 .
H6' H 0.3873(3) 0.59345(18) 0.1651(2) 0.0280(11) Uiso 1.000000 R
C16' C 0.5014(3) 0.63430(19) 0.1111(2) 0.0247(9) Uani 1.000000 .
C17' C 0.5840(3) 0.6341(2) 0.1018(2) 0.0308(10) Uani 1.000000 .
H17' H 0.6041(3) 0.5986(2) 0.0871(2) 0.0369(12) Uiso 1.000000 R
C18' C 0.6362(3) 0.6850(2) 0.1138(2) 0.0343(11) Uani 1.000000 .
H18' H 0.6925(3) 0.6841(2) 0.1081(2) 0.0411(13) Uiso 1.000000 R
C19' C 0.6076(3) 0.7371(2) 0.1339(2) 0.0373(11) Uani 1.000000 .
H19' H 0.6430(3) 0.7723(2) 0.1407(2) 0.0447(14) Uiso 1.000000 R
C20' C 0.5270(3) 0.7376(2) 0.1440(2) 0.0337(11) Uani 1.000000 .
H20' H 0.5075(3) 0.7734(2) 0.1583(2) 0.0405(13) Uiso 1.000000 R
C21' C 0.4734(3) 0.68650(19) 0.1338(2) 0.0276(9) Uani 1.000000 .
H21' H 0.4188(3) 0.68727(19) 0.1421(2) 0.0331(11) Uiso 1.000000 R
C5' C 0.2813(3) 0.5820(2) 0.0669(2) 0.0259(9) Uani 1.000000 .
C4' C 0.2612(3) 0.6304(2) 0.0223(2) 0.0298(10) Uani 1.000000 .
H4' H 0.3072(3) 0.6579(2) 0.0242(2) 0.0357(12) Uiso 1.000000 R
C3' C 0.1730(3) 0.6381(2) -0.0250(2) 0.0325(11) Uani 1.000000 .
H3' H 0.1576(3) 0.6712(2) -0.0561(2) 0.0390(13) Uiso 1.000000 R
C2' C 0.1073(3) 0.5975(2) -0.0269(2) 0.0334(11) Uani 1.000000 .
H2' H 0.0463(3) 0.6021(2) -0.0594(2) 0.0400(13) Uiso 1.000000 R
C1' C 0.1319(3) 0.5499(2) 0.0194(2) 0.0314(10) Uani 1.000000 .
H1' H 0.0866(3) 0.5220(2) 0.0185(2) 0.0377(12) Uiso 1.000000 R
C7 C 0.2092(3) 0.53568(19) 0.3715(2) 0.0263(9) Uani 1.000000 .
H7a H 0.1745(3) 0.50225(19) 0.3803(2) 0.0315(11) Uiso 1.000000 R
H7b H 0.2565(3) 0.51853(19) 0.3569(2) 0.0315(11) Uiso 1.000000 R
C14 C 0.0794(3) 0.6060(2) 0.3343(2) 0.0290(10) Uani 1.000000 .
H14c H 0.1106(3) 0.6252(2) 0.3808(2) 0.0348(12) Uiso 1.000000 R
H14d H 0.0471(3) 0.6370(2) 0.2993(2) 0.0348(12) Uiso 1.000000 R
C15 C 0.0140(3) 0.5583(2) 0.3381(2) 0.0330(10) Uani 1.000000 .
H15c H -0.0475(3) 0.5748(2) 0.3268(2) 0.0396(12) Uiso 1.000000 R
H15d H 0.0357(3) 0.5397(2) 0.3854(2) 0.0396(12) Uiso 1.000000 R
C6 C 0.0826(3) 0.5325(2) 0.2574(2) 0.0279(10) Uani 1.000000 .
H6 H 0.1158(3) 0.4967(2) 0.2509(2) 0.0334(12) Uiso 1.000000 R
C16 C -0.0156(3) 0.4577(2) 0.2833(2) 0.0336(11) Uani 1.000000 .
C21 C -0.0038(3) 0.4154(2) 0.2371(3) 0.0376(12) Uani 1.000000 .
H21 H 0.0251(3) 0.4263(2) 0.2062(3) 0.0451(14) Uiso 1.000000 R
C20 C -0.0349(4) 0.3573(2) 0.2367(3) 0.0487(14) Uani 1.000000 .
H20 H -0.0274(4) 0.3290(2) 0.2050(3) 0.0584(17) Uiso 1.000000 R
C19 C -0.0764(4) 0.3401(3) 0.2817(3) 0.0545(16) Uani 1.000000 .
H19 H -0.0948(4) 0.3000(3) 0.2825(3) 0.0654(19) Uiso 1.000000 R
C18 C -0.0904(4) 0.3818(3) 0.3252(3) 0.0537(15) Uani 1.000000 .
H18 H -0.1210(4) 0.3706(3) 0.3549(3) 0.0645(18) Uiso 1.000000 R
C17 C -0.0606(3) 0.4403(2) 0.3263(3) 0.0425(12) Uani 1.000000 .
H17 H -0.0711(3) 0.4685(2) 0.3568(3) 0.0510(15) Uiso 1.000000 R
C5 C 0.0408(3) 0.5671(2) 0.1886(2) 0.0279(10) Uani 1.000000 .
C4 C -0.0430(3) 0.5528(2) 0.1382(2) 0.0340(11) Uani 1.000000 .
H4 H -0.0766(3) 0.5202(2) 0.1451(2) 0.0408(13) Uiso 1.000000 R
C3 C -0.0773(3) 0.5865(2) 0.0776(2) 0.0371(11) Uani 1.000000 .
H3 H -0.1352(3) 0.5776(2) 0.0424(2) 0.0446(14) Uiso 1.000000 R
C2 C -0.0268(3) 0.6335(2) 0.0682(2) 0.0363(11) Uani 1.000000 .
H2 H -0.0492(3) 0.6570(2) 0.0266(2) 0.0435(14) Uiso 1.000000 R
C1 C 0.0571(3) 0.6455(2) 0.1209(2) 0.0325(10) Uani 1.000000 .
H1 H 0.0918(3) 0.6778(2) 0.1150(2) 0.0390(12) Uiso 1.000000 R
C13' C 0.4574(3) 0.3848(2) 0.2129(2) 0.0271(10) Uani 1.000000 .
C8' C 0.5081(3) 0.4367(2) 0.2198(2) 0.0262(9) Uani 1.000000 .
C9' C 0.6019(3) 0.4326(2) 0.2394(2) 0.0276(10) Uani 1.000000 .
H9' H 0.6366(3) 0.4679(2) 0.2442(2) 0.0331(11) Uiso 1.000000 R
C10' C 0.6451(3) 0.3780(2) 0.2520(2) 0.0312(10) Uani 1.000000 .
H10' H 0.7092(3) 0.3761(2) 0.2661(2) 0.0375(12) Uiso 1.000000 R
C11' C 0.5955(3) 0.3259(2) 0.2441(2) 0.0334(11) Uani 1.000000 .
H11' H 0.6253(3) 0.2885(2) 0.2526(2) 0.0401(13) Uiso 1.000000 R
C12' C 0.5022(3) 0.3290(2) 0.2238(2) 0.0311(10) Uani 1.000000 .
H12' H 0.4678(3) 0.2933(2) 0.2170(2) 0.0373(12) Uiso 1.000000 R
C28' C 0.2937(3) 0.3206(2) 0.1390(2) 0.0298(10) Uani 1.000000 .
C33' C 0.2719(3) 0.3248(2) 0.0665(2) 0.0379(11) Uani 1.000000 .
H33' H 0.2744(3) 0.3622(2) 0.0457(2) 0.0455(14) Uiso 1.000000 R
C32' C 0.2466(4) 0.2744(3) 0.0252(3) 0.0523(15) Uani 1.000000 .
H32' H 0.2320(4) 0.2773(3) -0.0241(3) 0.0628(18) Uiso 1.000000 R
C31' C 0.2421(4) 0.2200(3) 0.0544(3) 0.0511(14) Uani 1.000000 .
H31' H 0.2250(4) 0.1856(3) 0.0253(3) 0.0613(17) Uiso 1.000000 R
C30' C 0.2625(3) 0.2155(2) 0.1260(3) 0.0440(13) Uani 1.000000 .
H30' H 0.2588(3) 0.1780(2) 0.1461(3) 0.0527(15) Uiso 1.000000 R
C29' C 0.2886(3) 0.2659(2) 0.1685(3) 0.0372(11) Uani 1.000000 .
H29' H 0.3030(3) 0.2628(2) 0.2178(3) 0.0446(13) Uiso 1.000000 R
C22' C 0.3236(3) 0.37998(19) 0.2751(2) 0.0281(10) Uani 1.000000 .
C27' C 0.2386(3) 0.3677(2) 0.2774(2) 0.0308(10) Uani 1.000000 .
H27' H 0.1883(3) 0.3587(2) 0.2351(2) 0.0370(12) Uiso 1.000000 R
C26' C 0.2275(3) 0.3685(2) 0.3411(2) 0.0340(11) Uani 1.000000 .
H26' H 0.1702(3) 0.3592(2) 0.3427(2) 0.0408(13) Uiso 1.000000 R
C25' C 0.3010(3) 0.3830(2) 0.4030(2) 0.0347(11) Uani 1.000000 .
H25' H 0.2936(3) 0.3838(2) 0.4468(2) 0.0416(13) Uiso 1.000000 R
C24' C 0.3839(3) 0.3961(2) 0.4006(2) 0.0351(11) Uani 1.000000 .
H24' H 0.4335(3) 0.4064(2) 0.4428(2) 0.0421(13) Uiso 1.000000 R
C23' C 0.3963(3) 0.3945(2) 0.3373(2) 0.0325(10) Uani 1.000000 .
H23' H 0.4542(3) 0.4033(2) 0.3365(2) 0.0390(12) Uiso 1.000000 R
C13 C 0.3120(3) 0.6187(2) 0.4445(2) 0.0284(10) Uani 1.000000 .
C8 C 0.2549(3) 0.5696(2) 0.4390(2) 0.0272(9) Uani 1.000000 .
C9 C 0.2408(3) 0.5512(2) 0.4985(2) 0.0313(10) Uani 1.000000 .
H9 H 0.2021(3) 0.5182(2) 0.4952(2) 0.0376(12) Uiso 1.000000 R
C10 C 0.2820(3) 0.5800(2) 0.5628(2) 0.0388(12) Uani 1.000000 .
H10 H 0.2714(3) 0.5668(2) 0.6029(2) 0.0466(14) Uiso 1.000000 R
C11 C 0.3382(3) 0.6278(2) 0.5683(2) 0.0420(13) Uani 1.000000 .
H11 H 0.3666(3) 0.6476(2) 0.6122(2) 0.0504(15) Uiso 1.000000 R
C12 C 0.3531(3) 0.6470(2) 0.5095(2) 0.0354(11) Uani 1.000000 .
H12 H 0.3920(3) 0.6800(2) 0.5136(2) 0.0425(13) Uiso 1.000000 R
C22 C 0.3549(3) 0.7251(2) 0.3848(2) 0.0289(10) Uani 1.000000 .
C27 C 0.2822(3) 0.7654(2) 0.3621(2) 0.0319(10) Uani 1.000000 .
H27 H 0.2223(3) 0.7514(2) 0.3364(2) 0.0383(12) Uiso 1.000000 R
C26 C 0.2969(3) 0.8256(2) 0.3768(2) 0.0368(11) Uani 1.000000 .
H26 H 0.2475(3) 0.8528(2) 0.3610(2) 0.0441(14) Uiso 1.000000 R
C25 C 0.3840(4) 0.8458(2) 0.4144(2) 0.0391(12) Uani 1.000000 .
H25 H 0.3941(4) 0.8870(2) 0.4249(2) 0.0469(14) Uiso 1.000000 R
C24 C 0.4574(3) 0.8064(2) 0.4373(2) 0.0357(11) Uani 1.000000 .
H24 H 0.5172(3) 0.8207(2) 0.4627(2) 0.0428(13) Uiso 1.000000 R
C23 C 0.4423(3) 0.7464(2) 0.4226(2) 0.0323(10) Uani 1.000000 .
H23 H 0.4920(3) 0.7194(2) 0.4383(2) 0.0387(12) Uiso 1.000000 R
C28 C 0.4355(3) 0.6133(2) 0.3725(2) 0.0279(10) Uani 1.000000 .
C33 C 0.4805(3) 0.6358(2) 0.3312(2) 0.0308(10) Uani 1.000000 .
H33 H 0.4566(3) 0.6696(2) 0.3021(2) 0.0370(12) Uiso 1.000000 R
C32 C 0.5593(3) 0.6094(2) 0.3322(2) 0.0341(11) Uani 1.000000 .
H32 H 0.5895(3) 0.6256(2) 0.3044(2) 0.0410(13) Uiso 1.000000 R
C31 C 0.5943(3) 0.5603(2) 0.3732(2) 0.0338(11) Uani 1.000000 .
H31 H 0.6488(3) 0.5426(2) 0.3741(2) 0.0405(13) Uiso 1.000000 R
C30 C 0.5498(3) 0.5364(2) 0.4133(2) 0.0364(11) Uani 1.000000 .
H30 H 0.5736(3) 0.5021(2) 0.4413(2) 0.0437(13) Uiso 1.000000 R
C29 C 0.4702(3) 0.5625(2) 0.4130(2) 0.0334(11) Uani 1.000000 .
H29 H 0.4398(3) 0.5458(2) 0.4403(2) 0.0400(13) Uiso 1.000000 R
Cu3 Cu 0.24541(4) 0.03199(3) 0.30007(3) 0.03583(16) Uani 1.000000 .
Cl5 Cl 0.26624(8) -0.00694(6) 0.39802(6) 0.0384(3) Uani 1.000000 .
Cl4 Cl 0.23363(9) 0.07034(7) 0.20361(7) 0.0521(4) Uani 1.000000 .

loop_
_atom_site_aniso_label
_atom_site_aniso_U_11
_atom_site_aniso_U_22
_atom_site_aniso_U_33
_atom_site_aniso_U_12
_atom_site_aniso_U_13
_atom_site_aniso_U_23
Cu1' 0.0215(3) 0.0292(3) 0.0208(3) -0.0011(2) 0.0045(2) -0.0027(2)
Cu1 0.0225(3) 0.0306(3) 0.0198(2) -0.0010(2) 0.0036(2) -0.0027(2)
Cl3 0.0234(6) 0.0398(6) 0.0287(5) -0.0053(5) 0.0034(4) -0.0010(5)
Cl2 0.0248(6) 0.0335(6) 0.0233(5) 0.0010(4) 0.0075(4) -0.0065(4)
Cl1 0.0364(6) 0.0375(6) 0.0244(5) -0.0094(5) 0.0073(5) -0.0013(5)
P3' 0.0237(6) 0.0291(6) 0.0222(5) 0.0002(5) 0.0058(5) -0.0017(5)
P3 0.0224(6) 0.0327(6) 0.0194(5) -0.0006(5) 0.0044(4) -0.0034(5)
N1' 0.022(2) 0.036(2) 0.0209(17) 0.0009(16) 0.0049(15) -0.0044(16)
N2' 0.0206(18) 0.0263(19) 0.0212(16) -0.0002(14) 0.0054(15) -0.0035(15)
N4' 0.0208(19) 0.029(2) 0.0269(18) 0.0029(15) 0.0094(15) -0.0037(16)
N1 0.022(2) 0.038(2) 0.0220(17) 0.0010(16) 0.0057(15) -0.0026(16)
N2 0.0215(19) 0.031(2) 0.0196(16) 0.0003(15) 0.0038(15) -0.0062(15)
N4 0.022(2) 0.037(2) 0.033(2) -0.0044(16) 0.0075(16) -0.0044(17)
C7' 0.023(2) 0.032(2) 0.021(2) 0.0025(18) 0.0044(17) 0.0002(18)
C14' 0.031(2) 0.029(2) 0.023(2) 0.0013(18) 0.0119(19) -0.0023(18)
C15' 0.030(2) 0.031(2) 0.027(2) 0.0024(19) 0.0127(19) -0.0035(19)
C6' 0.023(2) 0.026(2) 0.0190(19) 0.0033(17) 0.0063(17) -0.0025(17)
C16' 0.023(2) 0.032(2) 0.0156(18) 0.0016(18) 0.0038(17) 0.0009(17)
C17' 0.031(3) 0.033(3) 0.026(2) -0.001(2) 0.0077(19) 0.0028(19)
C18' 0.030(3) 0.038(3) 0.032(2) -0.001(2) 0.009(2) 0.001(2)
C19' 0.042(3) 0.039(3) 0.028(2) -0.011(2) 0.011(2) -0.003(2)
C20' 0.039(3) 0.028(2) 0.029(2) -0.001(2) 0.008(2) -0.003(2)
C21' 0.028(2) 0.031(2) 0.022(2) 0.0020(19) 0.0076(18) 0.0019(18)
C5' 0.019(2) 0.035(2) 0.023(2) 0.0025(18) 0.0076(18) -0.0027(19)
C4' 0.031(3) 0.034(3) 0.025(2) 0.0012(19) 0.0114(19) -0.0019(19)
C3' 0.030(3) 0.042(3) 0.024(2) 0.004(2) 0.009(2) 0.005(2)
C2' 0.025(3) 0.046(3) 0.026(2) 0.005(2) 0.0068(19) 0.005(2)
C1' 0.023(2) 0.040(3) 0.029(2) 0.0010(19) 0.0073(19) -0.006(2)
C7 0.021(2) 0.032(2) 0.024(2) 0.0053(18) 0.0067(18) 0.0023(18)
C14 0.023(2) 0.033(2) 0.030(2) 0.0060(19) 0.0082(19) -0.004(2)
C15 0.026(2) 0.036(3) 0.035(2) 0.002(2) 0.010(2) -0.004(2)
C6 0.021(2) 0.030(2) 0.027(2) -0.0016(18) 0.0030(18) -0.0051(19)
C16 0.025(2) 0.034(3) 0.033(2) -0.001(2) 0.002(2) 0.003(2)
C21 0.028(3) 0.037(3) 0.037(3) -0.004(2) -0.000(2) 0.002(2)
C20 0.041(3) 0.041(3) 0.047(3) -0.000(2) -0.003(3) -0.006(3)
C19 0.045(3) 0.042(3) 0.056(3) -0.010(3) -0.004(3) 0.010(3)
C18 0.046(3) 0.057(4) 0.047(3) -0.009(3) 0.005(3) 0.009(3)
C17 0.033(3) 0.046(3) 0.043(3) -0.006(2) 0.009(2) 0.002(2)
C5 0.021(2) 0.033(2) 0.027(2) 0.0038(18) 0.0066(18) -0.0064(19)
C4 0.028(3) 0.036(3) 0.032(2) 0.000(2) 0.005(2) -0.010(2)
C3 0.026(3) 0.049(3) 0.028(2) -0.001(2) 0.000(2) -0.009(2)
C2 0.033(3) 0.045(3) 0.020(2) 0.009(2) -0.0008(19) -0.001(2)
C1 0.029(3) 0.035(3) 0.028(2) 0.004(2) 0.0050(19) 0.003(2)
C13' 0.023(2) 0.037(3) 0.0164(18) 0.0040(18) 0.0020(17) -0.0041(18)
C8' 0.029(2) 0.032(2) 0.0155(18) 0.0029(19) 0.0055(18) -0.0004(18)
C9' 0.022(2) 0.036(3) 0.0195(19) 0.0005(19) 0.0022(17) -0.0038(19)
C10' 0.025(2) 0.045(3) 0.022(2) 0.007(2) 0.0068(18) -0.002(2)
C11' 0.032(3) 0.044(3) 0.025(2) 0.011(2) 0.012(2) 0.002(2)
C12' 0.038(3) 0.034(3) 0.022(2) 0.002(2) 0.012(2) -0.0011(19)
C28' 0.025(2) 0.031(2) 0.031(2) 0.0032(19) 0.0085(19) -0.005(2)
C33' 0.043(3) 0.041(3) 0.030(2) -0.001(2) 0.014(2) -0.002(2)
C32' 0.062(4) 0.059(4) 0.037(3) -0.010(3) 0.020(3) -0.022(3)
C31' 0.065(4) 0.042(3) 0.049(3) -0.014(3) 0.026(3) -0.023(3)
C30' 0.040(3) 0.036(3) 0.057(3) -0.005(2) 0.019(3) -0.009(3)
C29' 0.037(3) 0.034(3) 0.037(3) -0.001(2) 0.010(2) -0.006(2)
C22' 0.032(3) 0.028(2) 0.022(2) 0.0016(19) 0.0079(19) -0.0014(18)
C27' 0.029(2) 0.036(3) 0.025(2) 0.000(2) 0.0072(19) -0.000(2)
C26' 0.031(3) 0.035(3) 0.038(3) 0.007(2) 0.015(2) 0.007(2)
C25' 0.039(3) 0.036(3) 0.031(2) 0.003(2) 0.015(2) -0.000(2)
C24' 0.038(3) 0.036(3) 0.026(2) -0.001(2) 0.006(2) -0.005(2)
C23' 0.033(3) 0.034(3) 0.026(2) -0.001(2) 0.005(2) -0.000(2)
C13 0.024(2) 0.039(3) 0.0189(19) 0.0041(19) 0.0039(18) -0.0018(19)
C8 0.019(2) 0.034(2) 0.026(2) 0.0076(18) 0.0044(18) -0.0005(19)
C9 0.028(2) 0.038(3) 0.027(2) 0.006(2) 0.0088(19) 0.001(2)
C10 0.034(3) 0.058(3) 0.024(2) 0.005(2) 0.010(2) 0.001(2)
C11 0.041(3) 0.062(4) 0.023(2) -0.009(3) 0.012(2) -0.009(2)
C12 0.032(3) 0.048(3) 0.022(2) -0.006(2) 0.006(2) -0.003(2)
C22 0.033(3) 0.034(2) 0.0172(19) -0.002(2) 0.0071(18) -0.0055(18)
C27 0.031(3) 0.038(3) 0.025(2) -0.002(2) 0.010(2) -0.005(2)
C26 0.045(3) 0.039(3) 0.029(2) 0.006(2) 0.018(2) -0.003(2)
C25 0.055(3) 0.033(3) 0.027(2) -0.002(2) 0.015(2) -0.005(2)
C24 0.040(3) 0.039(3) 0.025(2) -0.007(2) 0.010(2) -0.003(2)
C23 0.031(3) 0.036(3) 0.025(2) -0.000(2) 0.005(2) -0.005(2)
C28 0.027(2) 0.034(3) 0.0190(19) -0.0052(19) 0.0047(18) -0.0093(18)
C33 0.027(2) 0.035(3) 0.029(2) -0.0039(19) 0.0093(19) -0.006(2)
C32 0.031(3) 0.044(3) 0.029(2) -0.007(2) 0.013(2) -0.008(2)
C31 0.026(2) 0.046(3) 0.027(2) 0.001(2) 0.008(2) -0.006(2)
C30 0.030(3) 0.044(3) 0.029(2) 0.007(2) 0.005(2) 0.002(2)
C29 0.026(2) 0.049(3) 0.023(2) -0.002(2) 0.0071(19) -0.003(2)
Cu3 0.0289(3) 0.0415(4) 0.0364(3) 0.0026(3) 0.0118(3) 0.0079(3)
Cl5 0.0329(6) 0.0486(7) 0.0311(6) 0.0004(5) 0.0095(5) 0.0042(5)
Cl4 0.0356(7) 0.0676(9) 0.0552(8) 0.0045(6) 0.0198(6) 0.0287(7)

loop_
_atom_type_symbol
_atom_type_scat_dispersion_real
_atom_type_scat_dispersion_imag
_atom_type_scat_Cromer_Mann_a1
_atom_type_scat_Cromer_Mann_a2
_atom_type_scat_Cromer_Mann_a3
_atom_type_scat_Cromer_Mann_a4
_atom_type_scat_Cromer_Mann_b1
_atom_type_scat_Cromer_Mann_b2
_atom_type_scat_Cromer_Mann_b3
_atom_type_scat_Cromer_Mann_b4
_atom_type_scat_Cromer_Mann_c
_atom_type_scat_source
_atom_type_scat_dispersion_source
C 0.00313 0.00162 2.31000 1.02000 1.58860 0.86500 20.84390 10.20750 0.56870 51.65120 0.21560 'International Tables Volume C Table 6.1.1.4 (pp. 500-502)' brennan
Cl 0.14908 0.15974 11.46040 7.19640 6.25560 1.64550 0.01040 1.16620 18.51940 47.77840 -9.55740 'International Tables Volume C Table 6.1.1.4 (pp. 500-502)' brennan
Cu 0.32831 1.27084 13.33800 7.16760 5.61580 1.67350 3.58280 0.24700 11.39660 64.81260 1.19100 'International Tables Volume C Table 6.1.1.4 (pp. 500-502)' brennan
H 0.00000 0.00000 0.49300 0.32291 0.14019 0.04081 10.51090 26.12570 3.14236 57.79970 0.00304 'International Tables Volume C Table 6.1.1.4 (pp. 500-502)' brennan
N 0.00612 0.00332 12.21260 3.13220 2.01250 1.16630 0.00570 9.89330 28.99750 0.58260 -11.52900 'International Tables Volume C Table 6.1.1.4 (pp. 500-502)' brennan
P 0.10265 0.09519 6.43450 4.17910 1.78000 1.49080 1.90670 27.15700 0.52600 68.16450 1.11490 'International Tables Volume C Table 6.1.1.4 (pp. 500-502)' brennan

loop_
_geom_angle_atom_site_label_1
_geom_angle_atom_site_label_2
_geom_angle_atom_site_label_3
_geom_angle
_geom_angle_site_symmetry_1
_geom_angle_site_symmetry_3
_geom_angle_publ_flag
Cl2 Cu1' Cl3 101.43(4) . . ?
P3' Cu1' Cl3 89.13(4) . . ?
P3' Cu1' Cl2 97.24(4) . . ?
N1' Cu1' Cl3 95.90(11) . . ?
N1' Cu1' Cl2 97.15(10) . . ?
N1' Cu1' P3' 163.49(11) . . ?
N2' Cu1' Cl3 167.82(10) . . ?
N2' Cu1' Cl2 90.73(10) . . ?
N2' Cu1' P3' 90.03(10) . . ?
N2' Cu1' N1' 81.73(14) . . ?
Cl1 Cu1 Cl2 101.04(4) . . ?
P3 Cu1 Cl2 94.43(4) . . ?
P3 Cu1 Cl1 90.46(4) . . ?
N1 Cu1 Cl2 96.99(11) . . ?
N1 Cu1 Cl1 94.87(11) . . ?
N1 Cu1 P3 166.23(11) . . ?
N2 Cu1 Cl2 88.65(10) . . ?
N2 Cu1 Cl1 169.84(10) . . ?
N2 Cu1 P3 91.88(9) . . ?
N2 Cu1 N1 80.75(14) . . ?
Cu1 Cl2 Cu1' 132.27(5) . . ?
C13' P3' Cu1' 114.70(15) . . ?
C28' P3' Cu1' 114.25(15) . . ?
C28' P3' C13' 103.4(2) . . ?
C22' P3' Cu1' 110.01(14) . . ?
C22' P3' C13' 104.4(2) . . ?
C22' P3' C28' 109.4(2) . . ?
C13 P3 Cu1 113.52(15) . . ?
C22 P3 Cu1 116.10(14) . . ?
C22 P3 C13 104.7(2) . . ?
C28 P3 Cu1 111.40(13) . . ?
C28 P3 C13 104.9(2) . . ?
C28 P3 C22 105.2(2) . . ?
C5' N1' Cu1' 114.7(3) . . ?
C1' N1' Cu1' 127.0(3) . . ?
C1' N1' C5' 118.4(4) . . ?
C7' N2' Cu1' 115.1(3) . . ?
C14' N2' Cu1' 112.6(2) . . ?
C14' N2' C7' 112.5(3) . . ?
C6' N2' Cu1' 107.1(2) . . ?
C6' N2' C7' 107.7(3) . . ?
C6' N2' C14' 100.5(3) . . ?
C6' N4' C15' 110.2(3) . . ?
C16' N4' C15' 121.6(3) . . ?
C16' N4' C6' 125.1(3) . . ?
C5 N1 Cu1 114.4(3) . . ?
C1 N1 Cu1 127.0(3) . . ?
C1 N1 C5 118.6(4) . . ?
C7 N2 Cu1 113.5(3) . . ?
C14 N2 Cu1 115.8(3) . . ?
C14 N2 C7 111.2(3) . . ?
C6 N2 Cu1 106.2(2) . . ?
C6 N2 C7 108.5(3) . . ?
C6 N2 C14 100.4(3) . . ?
C6 N4 C15 109.9(3) . . ?
C16 N4 C15 122.0(4) . . ?
C16 N4 C6 122.9(4) . . ?
H7'a C7' N2' 108.8(2) . . ?
H7'b C7' N2' 108.8(2) . . ?
H7'b C7' H7'a 107.7 . . ?
C8' C7' N2' 114.0(3) . . ?
C8' C7' H7'a 108.8(2) . . ?
C8' C7' H7'b 108.8(2) . . ?
H14a C14' N2' 110.9(2) . . ?
H14b C14' N2' 110.9(2) . . ?
H14b C14' H14a 108.9 . . ?
C15' C14' N2' 104.1(3) . . ?
C15' C14' H14a 110.9(2) . . ?
C15' C14' H14b 110.9(2) . . ?
C14' C15' N4' 102.9(3) . . ?
H15a C15' N4' 111.2(2) . . ?
H15a C15' C14' 111.2(2) . . ?
H15b C15' N4' 111.2(2) . . ?
H15b C15' C14' 111.2(2) . . ?
H15b C15' H15a 109.1 . . ?
N4' C6' N2' 104.1(3) . . ?
H6' C6' N2' 110.1(2) . . ?
H6' C6' N4' 110.1(2) . . ?
C5' C6' N2' 109.8(3) . . ?
C5' C6' N4' 112.6(3) . . ?
C5' C6' H6' 110.1(2) . . ?
C17' C16' N4' 119.5(4) . . ?
C21' C16' N4' 121.3(4) . . ?
C21' C16' C17' 119.1(4) . . ?
H17' C17' C16' 119.8(3) . . ?
C18' C17' C16' 120.4(4) . . ?
C18' C17' H17' 119.8(3) . . ?
H18' C18' C17' 119.6(3) . . ?
C19' C18' C17' 120.9(5) . . ?
C19' C18' H18' 119.6(3) . . ?
H19' C19' C18' 120.4(3) . . ?
C20' C19' C18' 119.1(4) . . ?
C20' C19' H19' 120.4(3) . . ?
H20' C20' C19' 119.2(3) . . ?
C21' C20' C19' 121.5(4) . . ?
C21' C20' H20' 119.2(3) . . ?
C20' C21' C16' 118.9(4) . . ?
H21' C21' C16' 120.5(3) . . ?
H21' C21' C20' 120.5(3) . . ?
C6' C5' N1' 115.2(4) . . ?
C4' C5' N1' 122.4(4) . . ?
C4' C5' C6' 122.4(4) . . ?
H4' C4' C5' 120.6(3) . . ?
C3' C4' C5' 118.8(4) . . ?
C3' C4' H4' 120.6(3) . . ?
H3' C3' C4' 120.2(3) . . ?
C2' C3' C4' 119.7(4) . . ?
C2' C3' H3' 120.2(3) . . ?
H2' C2' C3' 120.6(3) . . ?
C1' C2' C3' 118.7(4) . . ?
C1' C2' H2' 120.6(3) . . ?
C2' C1' N1' 122.0(4) . . ?
H1' C1' N1' 119.0(3) . . ?
H1' C1' C2' 119.0(3) . . ?
H7a C7 N2 108.8(2) . . ?
H7b C7 N2 108.8(2) . . ?
H7b C7 H7a 107.7 . . ?
C8 C7 N2 113.6(3) . . ?
C8 C7 H7a 108.8(2) . . ?
C8 C7 H7b 108.8(2) . . ?
H14c C14 N2 110.9(2) . . ?
H14d C14 N2 110.9(2) . . ?
H14d C14 H14c 108.9 . . ?
C15 C14 N2 104.2(3) . . ?
C15 C14 H14c 110.9(2) . . ?
C15 C14 H14d 110.9(2) . . ?
C14 C15 N4 102.9(3) . . ?
H15c C15 N4 111.2(2) . . ?
H15c C15 C14 111.2(2) . . ?
H15d C15 N4 111.2(2) . . ?
H15d C15 C14 111.2(2) . . ?
H15d C15 H15c 109.1 . . ?
N4 C6 N2 104.9(3) . . ?
H6 C6 N2 110.7(2) . . ?
H6 C6 N4 110.7(2) . . ?
C5 C6 N2 108.3(3) . . ?
C5 C6 N4 111.4(3) . . ?
C5 C6 H6 110.7(2) . . ?
C21 C16 N4 120.9(4) . . ?
C17 C16 N4 120.7(5) . . ?
C17 C16 C21 118.3(5) . . ?
H21 C21 C16 120.1(3) . . ?
C20 C21 C16 119.8(5) . . ?
C20 C21 H21 120.1(3) . . ?
H20 C20 C21 119.4(3) . . ?
C19 C20 C21 121.2(6) . . ?
C19 C20 H20 119.4(3) . . ?
H19 C19 C20 120.5(3) . . ?
C18 C19 C20 119.1(5) . . ?
C18 C19 H19 120.5(4) . . ?
H18 C18 C19 119.5(4) . . ?
C17 C18 C19 121.0(6) . . ?
C17 C18 H18 119.5(4) . . ?
C18 C17 C16 120.6(5) . . ?
H17 C17 C16 119.7(3) . . ?
H17 C17 C18 119.7(4) . . ?
C6 C5 N1 115.9(4) . . ?
C4 C5 N1 122.2(4) . . ?
C4 C5 C6 121.9(4) . . ?
H4 C4 C5 120.6(3) . . ?
C3 C4 C5 118.8(5) . . ?
C3 C4 H4 120.6(3) . . ?
H3 C3 C4 120.2(3) . . ?
C2 C3 C4 119.7(4) . . ?
C2 C3 H3 120.2(3) . . ?
H2 C2 C3 120.7(3) . . ?
C1 C2 C3 118.5(4) . . ?
C1 C2 H2 120.7(3) . . ?
C2 C1 N1 122.1(4) . . ?
H1 C1 N1 118.9(3) . . ?
H1 C1 C2 118.9(3) . . ?
C8' C13' P3' 121.2(3) . . ?
C12' C13' P3' 119.7(3) . . ?
C12' C13' C8' 119.1(4) . . ?
C13' C8' C7' 123.3(4) . . ?
C9' C8' C7' 117.4(4) . . ?
C9' C8' C13' 119.4(4) . . ?
H9' C9' C8' 119.5(3) . . ?
C10' C9' C8' 121.0(4) . . ?
C10' C9' H9' 119.5(3) . . ?
H10' C10' C9' 119.8(3) . . ?
C11' C10' C9' 120.4(4) . . ?
C11' C10' H10' 119.8(3) . . ?
H11' C11' C10' 120.2(3) . . ?
C12' C11' C10' 119.5(4) . . ?
C12' C11' H11' 120.2(3) . . ?
C11' C12' C13' 120.6(4) . . ?
H12' C12' C13' 119.7(3) . . ?
H12' C12' C11' 119.7(3) . . ?
C33' C28' P3' 117.0(4) . . ?
C29' C28' P3' 123.3(3) . . ?
C29' C28' C33' 119.6(4) . . ?
H33' C33' C28' 120.2(3) . . ?
C32' C33' C28' 119.6(5) . . ?
C32' C33' H33' 120.2(3) . . ?
H32' C32' C33' 119.5(3) . . ?
C31' C32' C33' 120.9(5) . . ?
C31' C32' H32' 119.5(3) . . ?
H31' C31' C32' 120.0(3) . . ?
C30' C31' C32' 119.9(5) . . ?
C30' C31' H31' 120.0(3) . . ?
H30' C30' C31' 120.0(3) . . ?
C29' C30' C31' 119.9(5) . . ?
C29' C30' H30' 120.0(3) . . ?
C30' C29' C28' 120.0(5) . . ?
H29' C29' C28' 120.0(3) . . ?
H29' C29' C30' 120.0(3) . . ?
C27' C22' P3' 120.3(3) . . ?
C23' C22' P3' 119.8(3) . . ?
C23' C22' C27' 119.3(4) . . ?
H27' C27' C22' 119.8(2) . . ?
C26' C27' C22' 120.3(4) . . ?
C26' C27' H27' 119.8(3) . . ?
H26' C26' C27' 120.1(3) . . ?
C25' C26' C27' 119.7(4) . . ?
C25' C26' H26' 120.1(3) . . ?
H25' C25' C26' 120.0(3) . . ?
C24' C25' C26' 119.9(4) . . ?
C24' C25' H25' 120.0(3) . . ?
H24' C24' C25' 119.5(3) . . ?
C23' C24' C25' 121.0(4) . . ?
C23' C24' H24' 119.5(3) . . ?
C24' C23' C22' 119.8(4) . . ?
H23' C23' C22' 120.1(3) . . ?
H23' C23' C24' 120.1(3) . . ?
C8 C13 P3 120.7(3) . . ?
C12 C13 P3 120.2(4) . . ?
C12 C13 C8 119.0(4) . . ?
C13 C8 C7 122.7(4) . . ?
C9 C8 C7 118.5(4) . . ?
C9 C8 C13 118.8(4) . . ?
H9 C9 C8 119.3(3) . . ?
C10 C9 C8 121.4(5) . . ?
C10 C9 H9 119.3(3) . . ?
H10 C10 C9 120.1(3) . . ?
C11 C10 C9 119.8(4) . . ?
C11 C10 H10 120.1(3) . . ?
H11 C11 C10 120.1(3) . . ?
C12 C11 C10 119.8(4) . . ?
C12 C11 H11 120.1(3) . . ?
C11 C12 C13 121.1(5) . . ?
H12 C12 C13 119.4(3) . . ?
H12 C12 C11 119.4(3) . . ?
C27 C22 P3 118.2(3) . . ?
C23 C22 P3 122.8(4) . . ?
C23 C22 C27 119.0(4) . . ?
H27 C27 C22 119.7(3) . . ?
C26 C27 C22 120.6(4) . . ?
C26 C27 H27 119.7(3) . . ?
H26 C26 C27 120.3(3) . . ?
C25 C26 C27 119.5(5) . . ?
C25 C26 H26 120.3(3) . . ?
H25 C25 C26 119.6(3) . . ?
C24 C25 C26 120.8(5) . . ?
C24 C25 H25 119.6(3) . . ?
H24 C24 C25 120.3(3) . . ?
C23 C24 C25 119.4(5) . . ?
C23 C24 H24 120.3(3) . . ?
C24 C23 C22 120.6(4) . . ?
H23 C23 C22 119.7(3) . . ?
H23 C23 C24 119.7(3) . . ?
C33 C28 P3 119.8(3) . . ?
C29 C28 P3 121.5(3) . . ?
C29 C28 C33 118.6(4) . . ?
H33 C33 C28 119.6(3) . . ?
C32 C33 C28 120.8(4) . . ?
C32 C33 H33 119.6(3) . . ?
H32 C32 C33 119.8(3) . . ?
C31 C32 C33 120.5(4) . . ?
C31 C32 H32 119.8(3) . . ?
H31 C31 C32 120.1(3) . . ?
C30 C31 C32 119.8(4) . . ?
C30 C31 H31 120.1(3) . . ?
H30 C30 C31 119.8(3) . . ?
C29 C30 C31 120.5(5) . . ?
C29 C30 H30 119.8(3) . . ?
C30 C29 C28 119.9(4) . . ?
H29 C29 C28 120.0(3) . . ?
H29 C29 C30 120.0(3) . . ?
Cl4 Cu3 Cl5 176.29(6) . . ?

loop_
_geom_bond_atom_site_label_1
_geom_bond_atom_site_label_2
_geom_bond_distance
_geom_bond_site_symmetry_2
_geom_bond_publ_flag
Cu1' Cl3 2.2697(12) . ?
Cu1' Cl2 2.4526(11) . ?
Cu1' P3' 2.3125(13) . ?
Cu1' N1' 2.023(4) . ?
Cu1' N2' 2.060(3) . ?
Cu1 Cl2 2.4873(12) . ?
Cu1 Cl1 2.2655(12) . ?
Cu1 P3 2.3215(12) . ?
Cu1 N1 2.018(3) . ?
Cu1 N2 2.087(4) . ?
P3' C13' 1.822(4) . ?
P3' C28' 1.814(4) . ?
P3' C22' 1.821(4) . ?
P3 C13 1.830(4) . ?
P3 C22 1.816(5) . ?
P3 C28 1.808(5) . ?
N1' C5' 1.346(5) . ?
N1' C1' 1.349(5) . ?
N2' C7' 1.498(5) . ?
N2' C14' 1.500(5) . ?
N2' C6' 1.492(5) . ?
N4' C15' 1.452(5) . ?
N4' C6' 1.457(5) . ?
N4' C16' 1.393(5) . ?
N1 C5 1.351(6) . ?
N1 C1 1.346(5) . ?
N2 C7 1.507(5) . ?
N2 C14 1.499(5) . ?
N2 C6 1.495(5) . ?
N4 C15 1.459(6) . ?
N4 C6 1.451(6) . ?
N4 C16 1.386(6) . ?
C7' H7'a 0.9900 . ?
C7' H7'b 0.9900 . ?
C7' C8' 1.516(6) . ?
C14' H14a 0.9900 . ?
C14' H14b 0.9900 . ?
C14' C15' 1.525(6) . ?
C15' H15a 0.9900 . ?
C15' H15b 0.9900 . ?
C6' H6' 1.0000 . ?
C6' C5' 1.524(6) . ?
C16' C17' 1.402(6) . ?
C16' C21' 1.398(6) . ?
C17' H17' 0.9500 . ?
C17' C18' 1.381(6) . ?
C18' H18' 0.9500 . ?
C18' C19' 1.376(7) . ?
C19' H19' 0.9500 . ?
C19' C20' 1.379(7) . ?
C20' H20' 0.9500 . ?
C20' C21' 1.398(6) . ?
C21' H21' 0.9500 . ?
C5' C4' 1.378(6) . ?
C4' H4' 0.9500 . ?
C4' C3' 1.378(6) . ?
C3' H3' 0.9500 . ?
C3' C2' 1.378(7) . ?
C2' H2' 0.9500 . ?
C2' C1' 1.384(6) . ?
C1' H1' 0.9500 . ?
C7 H7a 0.9900 . ?
C7 H7b 0.9900 . ?
C7 C8 1.502(6) . ?
C14 H14c 0.9900 . ?
C14 H14d 0.9900 . ?
C14 C15 1.519(6) . ?
C15 H15c 0.9900 . ?
C15 H15d 0.9900 . ?
C6 H6 1.0000 . ?
C6 C5 1.524(6) . ?
C16 C21 1.407(7) . ?
C16 C17 1.392(7) . ?
C21 H21 0.9500 . ?
C21 C20 1.395(7) . ?
C20 H20 0.9500 . ?
C20 C19 1.383(8) . ?
C19 H19 0.9500 . ?
C19 C18 1.370(8) . ?
C18 H18 0.9500 . ?
C18 C17 1.396(7) . ?
C17 H17 0.9500 . ?
C5 C4 1.377(6) . ?
C4 H4 0.9500 . ?
C4 C3 1.380(7) . ?
C3 H3 0.9500 . ?
C3 C2 1.385(7) . ?
C2 H2 0.9500 . ?
C2 C1 1.384(6) . ?
C1 H1 0.9500 . ?
C13' C8' 1.395(6) . ?
C13' C12' 1.417(6) . ?
C8' C9' 1.394(6) . ?
C9' H9' 0.9500 . ?
C9' C10' 1.383(6) . ?
C10' H10' 0.9500 . ?
C10' C11' 1.386(7) . ?
C11' H11' 0.9500 . ?
C11' C12' 1.384(6) . ?
C12' H12' 0.9500 . ?
C28' C33' 1.396(6) . ?
C28' C29' 1.387(6) . ?
C33' H33' 0.9500 . ?
C33' C32' 1.379(7) . ?
C32' H32' 0.9500 . ?
C32' C31' 1.375(8) . ?
C31' H31' 0.9500 . ?
C31' C30' 1.382(7) . ?
C30' H30' 0.9500 . ?
C30' C29' 1.393(7) . ?
C29' H29' 0.9500 . ?
C22' C27' 1.403(6) . ?
C22' C23' 1.394(6) . ?
C27' H27' 0.9500 . ?
C27' C26' 1.387(6) . ?
C26' H26' 0.9500 . ?
C26' C25' 1.395(7) . ?
C25' H25' 0.9500 . ?
C25' C24' 1.375(7) . ?
C24' H24' 0.9500 . ?
C24' C23' 1.389(6) . ?
C23' H23' 0.9500 . ?
C13 C8 1.407(6) . ?
C13 C12 1.395(6) . ?
C8 C9 1.389(6) . ?
C9 H9 0.9500 . ?
C9 C10 1.387(6) . ?
C10 H10 0.9500 . ?
C10 C11 1.375(7) . ?
C11 H11 0.9500 . ?
C11 C12 1.388(6) . ?
C12 H12 0.9500 . ?
C22 C27 1.401(6) . ?
C22 C23 1.394(6) . ?
C27 H27 0.9500 . ?
C27 C26 1.386(7) . ?
C26 H26 0.9500 . ?
C26 C25 1.380(7) . ?
C25 H25 0.9500 . ?
C25 C24 1.397(7) . ?
C24 H24 0.9500 . ?
C24 C23 1.383(6) . ?
C23 H23 0.9500 . ?
C28 C33 1.400(6) . ?
C28 C29 1.394(6) . ?
C33 H33 0.9500 . ?
C33 C32 1.382(6) . ?
C32 H32 0.9500 . ?
C32 C31 1.371(7) . ?
C31 H31 0.9500 . ?
C31 C30 1.386(7) . ?
C30 H30 0.9500 . ?
C30 C29 1.395(6) . ?
C29 H29 0.9500 . ?
Cu3 Cl5 2.1001(13) . ?
Cu3 Cl4 2.1019(14) . ?

loop_
_geom_torsion_atom_site_label_1
_geom_torsion_atom_site_label_2
_geom_torsion_atom_site_label_3
_geom_torsion_atom_site_label_4
_geom_torsion
_geom_torsion_site_symmetry_1
_geom_torsion_site_symmetry_2
_geom_torsion_site_symmetry_3
_geom_torsion_site_symmetry_4
_geom_torsion_publ_flag
Cu1' N1' C5' C6' -1.2(3) . . . . ?
Cu1' N1' C5' C4' 178.9(3) . . . . ?
Cu1' N1' C1' C2' -178.7(4) . . . . ?
Cu1' N2' C7' C8' 81.0(3) . . . . ?
Cu1' N2' C14' C15' 155.3(3) . . . . ?
Cu1' N2' C6' N4' -156.5(2) . . . . ?
Cu1' N2' C6' C5' -35.8(2) . . . . ?
Cu1 N1 C5 C6 0.9(3) . . . . ?
Cu1 N1 C5 C4 -179.1(3) . . . . ?
Cu1 N1 C1 C2 179.3(4) . . . . ?
Cu1 N2 C7 C8 81.0(3) . . . . ?
Cu1 N2 C14 C15 155.4(3) . . . . ?
Cu1 N2 C6 N4 -158.3(3) . . . . ?
Cu1 N2 C6 C5 -39.3(3) . . . . ?
P3' C13' C8' C7' -2.1(4) . . . . ?
P3' C13' C8' C9' 177.7(3) . . . . ?
P3' C13' C12' C11' -176.8(3) . . . . ?
P3' C28' C33' C32' 175.1(4) . . . . ?
P3' C28' C29' C30' -175.1(4) . . . . ?
P3' C22' C27' C26' -172.7(4) . . . . ?
P3' C22' C23' C24' 171.7(4) . . . . ?
P3 C13 C8 C7 3.0(4) . . . . ?
P3 C13 C8 C9 -177.7(3) . . . . ?
P3 C13 C12 C11 177.9(4) . . . . ?
P3 C22 C27 C26 177.3(3) . . . . ?
P3 C22 C23 C24 -177.3(4) . . . . ?
P3 C28 C33 C32 -177.2(3) . . . . ?
P3 C28 C29 C30 177.0(3) . . . . ?
N1' C5' C6' N2' 25.4(4) . . . . ?
N1' C5' C6' N4' 140.9(3) . . . . ?
N1' C5' C4' C3' 0.3(5) . . . . ?
N1' C1' C2' C3' -0.6(5) . . . . ?
N2' C7' C8' C13' -51.9(4) . . . . ?
N2' C7' C8' C9' 128.2(4) . . . . ?
N2' C14' C15' N4' -28.7(3) . . . . ?
N2' C6' N4' C15' 22.0(3) . . . . ?
N2' C6' N4' C16' -138.3(3) . . . . ?
N2' C6' C5' C4' -154.7(3) . . . . ?
N4' C6' C5' C4' -39.2(4) . . . . ?
N4' C16' C17' C18' 176.0(4) . . . . ?
N4' C16' C21' C20' -174.7(4) . . . . ?
N1 C5 C6 N2 26.7(4) . . . . ?
N1 C5 C6 N4 141.5(4) . . . . ?
N1 C5 C4 C3 -0.8(5) . . . . ?
N1 C1 C2 C3 0.5(5) . . . . ?
N2 C7 C8 C13 -60.7(4) . . . . ?
N2 C7 C8 C9 120.0(4) . . . . ?
N2 C14 C15 N4 -30.3(3) . . . . ?
N2 C6 N4 C15 19.6(4) . . . . ?
N2 C6 N4 C16 -135.2(3) . . . . ?
N2 C6 C5 C4 -153.3(3) . . . . ?
N4 C6 C5 C4 -38.4(4) . . . . ?
N4 C16 C21 C20 -179.8(4) . . . . ?
N4 C16 C17 C18 -179.7(5) . . . . ?
C7' C8' C13' C12' 178.1(4) . . . . ?
C7' C8' C9' C10' 179.9(4) . . . . ?
C6' C5' C4' C3' -179.5(4) . . . . ?
C16' C17' C18' C19' -1.1(5) . . . . ?
C16' C21' C20' C19' -1.6(5) . . . . ?
C17' C18' C19' C20' 1.9(5) . . . . ?
C18' C19' C20' C21' -0.5(5) . . . . ?
C5' C4' C3' C2' -0.2(5) . . . . ?
C4' C3' C2' C1' 0.3(5) . . . . ?
C7 C8 C13 C12 -178.8(4) . . . . ?
C7 C8 C9 C10 179.0(4) . . . . ?
C6 C5 C4 C3 179.1(4) . . . . ?
C16 C21 C20 C19 -0.7(5) . . . . ?
C16 C17 C18 C19 -0.1(6) . . . . ?
C21 C20 C19 C18 2.8(6) . . . . ?
C20 C19 C18 C17 -2.4(6) . . . . ?
C5 C4 C3 C2 0.7(5) . . . . ?
C4 C3 C2 C1 -0.5(5) . . . . ?
C13' C8' C9' C10' 0.0(5) . . . . ?
C13' C12' C11' C10' -1.8(5) . . . . ?
C8' C9' C10' C11' 1.2(5) . . . . ?
C9' C10' C11' C12' -0.3(5) . . . . ?
C28' C33' C32' C31' 0.3(6) . . . . ?
C28' C29' C30' C31' 0.3(6) . . . . ?
C33' C32' C31' C30' 0.4(7) . . . . ?
C32' C31' C30' C29' -0.7(7) . . . . ?
C22' C27' C26' C25' 1.5(5) . . . . ?
C22' C23' C24' C25' 0.6(5) . . . . ?
C27' C26' C25' C24' -0.3(5) . . . . ?
C26' C25' C24' C23' -0.7(5) . . . . ?
C13 C8 C9 C10 -0.2(5) . . . . ?
C13 C12 C11 C10 0.0(6) . . . . ?
C8 C9 C10 C11 -0.1(5) . . . . ?
C9 C10 C11 C12 0.2(6) . . . . ?
C22 C27 C26 C25 -0.3(5) . . . . ?
C22 C23 C24 C25 0.4(5) . . . . ?
C27 C26 C25 C24 0.6(5) . . . . ?
C26 C25 C24 C23 -0.7(5) . . . . ?
C28 C33 C32 C31 0.8(5) . . . . ?
C28 C29 C30 C31 -0.6(5) . . . . ?
C33 C32 C31 C30 0.6(5) . . . . ?
C32 C31 C30 C29 -0.7(5) . . . . ?
